data_7247080
loop_
_publ_author_name
'Liu, Xiaoting'
'Cui, Jingliang'
'Zeng, Qun'
'Fang, Liwen'
'Liang, Peng-Yu'
'Zhou, Pan-Pan'
'Parkin, Sean'
'Li, Tonglei'
'Ruan, Shigang'
'Long, Sihui'

_publ_section_title
;
 Solvatomorphism and first-time observation of acid--acid catemer in
 4-phenylamino-benzoic acids
;
_journal_issue 30
_journal_name_full 'RSC Advances'
_journal_page_first 21021
_journal_page_last 21035
_journal_paper_doi 10.1039/D3RA04102F
_journal_volume 13
_journal_year 2023
_chemical_formula_moiety 'C14 H13 N O2'
_chemical_formula_sum 'C14 H13 N O2'
_chemical_formula_weight 227.25
_space_group_crystal_system triclinic
_space_group_IT_number 2
_space_group_name_Hall '-P 1'
_space_group_name_H-M_alt 'P -1'
_atom_sites_solution_hydrogens mixed
_atom_sites_solution_primary dual
_audit_creation_date 2021-08-23
_audit_creation_method
;
Olex2 1.3
(compiled 2020.11.12 svn.r5f609507 for OlexSys, GUI svn.r6032)
;
_audit_update_record
;
2023-05-02 deposited with the CCDC.	2023-06-30 downloaded from the CCDC.
;
_cell_angle_alpha 80.106(4)
_cell_angle_beta 85.810(3)
_cell_angle_gamma 73.682(4)
_cell_formula_units_Z 2
_cell_length_a 5.8469(2)
_cell_length_b 6.4881(3)
_cell_length_c 15.9753(7)
_cell_measurement_reflns_used 3784
_cell_measurement_temperature 302.99(10)
_cell_measurement_theta_max 75.5690
_cell_measurement_theta_min 5.6100
_cell_volume 572.77(4)
_computing_cell_refinement 'CrysAlisPro 1.171.41.105a (Rigaku OD, 2021)'
_computing_data_collection 'CrysAlisPro 1.171.41.105a (Rigaku OD, 2021)'
_computing_data_reduction 'CrysAlisPro 1.171.41.105a (Rigaku OD, 2021)'
_computing_molecular_graphics 'Olex2 1.3 (Dolomanov et al., 2009)'
_computing_publication_material 'Olex2 1.3 (Dolomanov et al., 2009)'
_computing_structure_refinement 'SHELXL 2018/1 (Sheldrick, 2015)'
_computing_structure_solution 'SHELXT 2014/5 (Sheldrick, 2014)'
_diffrn_ambient_environment air
_diffrn_ambient_temperature 302.99(10)
_diffrn_detector 'Hybrid Pixel Array Detector'
_diffrn_detector_area_resol_mean 10.0000
_diffrn_detector_type HyPix
_diffrn_measured_fraction_theta_full 0.991
_diffrn_measured_fraction_theta_max 0.936
_diffrn_measurement_details
;
List of Runs (angles in degrees, time in seconds):

  # Type    Start    End  Width  t~exp~   \w     \q     \k     \f   Frames
#--------------------------------------------------------------------------
  1  \w     33.00  91.00   0.50    0.05    --   46.32  62.00 100.00  116
  2  \w     89.00 174.00   0.50    0.05    --  104.25  62.00 100.00  170
  3  \w    136.00 177.00   0.50    0.05    --  104.25  15.00  30.00   82
  4  \w     91.00 128.00   0.50    0.05    --  104.25  15.00  30.00   74
  5  \w    110.00 175.00   0.50    0.05    --  104.25  45.00-120.00  130
  6  \w    -24.00  29.00   0.50    0.05    --  -46.32  19.00  30.00  106
  7  \w    -62.00 -28.00   0.50    0.05    --  -46.32  62.00 100.00   68
  8  \w    -19.00   6.00   0.50    0.05    --  -46.32  62.00 100.00   50
  9  \w    -22.00   6.00   0.50    0.05    --   46.32 -62.00 -37.00   56
 10  \w    -28.00  29.00   0.50    0.05    --   46.32 -19.00-180.00  114
 11  \w     19.00  49.00   0.50    0.05    --   46.32 -62.00 -37.00   60
 12  \w     59.00 103.00   0.50    0.05    --  104.25 -77.00-120.00   88
 13  \w     41.00  66.00   0.50    0.05    --  104.25 -62.00 -37.00   50
 14  \w     77.00 103.00   0.50    0.05    --  104.25 -77.00  60.00   52
 15  \w     34.00  65.00   0.50    0.05    --  104.25 -61.00 120.00   62
 16  \w     33.00  58.00   0.50    0.05    --  104.25 -61.00  90.00   50
 17  \w     33.00  70.00   0.50    0.05    --  104.25 -77.00  60.00   74
 18  \w     32.00  76.00   0.50    0.05    --  104.25 -94.00  30.00   88
 19  \w     70.00  95.00   0.50    0.05    --  104.25 -94.00  60.00   50
 20  \w     87.00 112.00   0.50    0.05    --  104.25-125.00 -30.00   50
 21  \w     44.00  89.00   0.50    0.05    --  104.25 -94.00 -30.00   90
 22  \w     32.00  64.00   0.50    0.05    --  104.25-125.00 -30.00   64
 23  \w     40.00  65.00   0.50    0.05    --  104.25-125.00 -60.00   50
 24  \w     69.00 104.00   0.50    0.05    --  104.25-125.00 -60.00   70
 25  \w   -124.00 -87.00   0.50    0.05    -- -102.00 142.00  -8.68   74
 26  \w    -70.00 -36.00   0.50    0.05    -- -102.00  62.00 100.00   68
 27  \w    -62.00 -29.00   0.50    0.05    -- -102.00 125.00 120.00   66
 28  \w   -112.00 -79.00   0.50    0.05    -- -102.00 125.00 150.00   66
 29  \w    -64.00 -34.00   0.50    0.05    -- -102.00  61.00 -90.00   60
 30  \w    -69.00 -44.00   0.50    0.05    -- -102.00  61.00-150.00   50
 31  \w   -117.00 -78.00   0.50    0.05    --  -46.32 -62.00 -37.00   78
 32  \w    -72.00 -32.00   0.50    0.05    --  -46.32 -62.00 -37.00   80
 33  \w   -120.00 -94.00   0.50    0.05    -- -102.00 -62.00 -37.00   52
 34  \w   -160.00-134.00   0.50    0.05    -- -102.00 -62.00 -37.00   52
 35  \w   -175.00-141.00   0.50    0.05    -- -102.00 -30.00  30.00   68
 36  \w   -133.00 -94.00   0.50    0.05    -- -102.00 -30.00  30.00   78
 37  \w   -106.00 -81.00   0.50    0.05    --  -46.32-125.00  90.00   50
 38  \w   -174.00-102.00   0.50    0.05    -- -102.00-125.00  90.00  144
;
_diffrn_measurement_device 'four-circle diffractometer'
_diffrn_measurement_device_type 'XtaLAB Synergy R, DW system, HyPix'
_diffrn_measurement_method '\w scans'
_diffrn_orient_matrix_type 'CrysAlisPro convention (1999,Acta A55,543-557)'
_diffrn_orient_matrix_UB_11 0.1330325000
_diffrn_orient_matrix_UB_12 0.1435919000
_diffrn_orient_matrix_UB_13 -0.0595854000
_diffrn_orient_matrix_UB_21 -0.2395204000
_diffrn_orient_matrix_UB_22 0.1468909000
_diffrn_orient_matrix_UB_23 -0.0356158000
_diffrn_orient_matrix_UB_31 -0.0189501000
_diffrn_orient_matrix_UB_32 0.1434763000
_diffrn_orient_matrix_UB_33 0.0690657000
_diffrn_radiation_monochromator mirror
_diffrn_radiation_probe x-ray
_diffrn_radiation_type 'Cu K\a'
_diffrn_radiation_wavelength 1.54184
_diffrn_reflns_av_R_equivalents 0.0264
_diffrn_reflns_av_unetI/netI 0.0307
_diffrn_reflns_Laue_measured_fraction_full 0.991
_diffrn_reflns_Laue_measured_fraction_max 0.936
_diffrn_reflns_limit_h_max 7
_diffrn_reflns_limit_h_min -7
_diffrn_reflns_limit_k_max 8
_diffrn_reflns_limit_k_min -7
_diffrn_reflns_limit_l_max 19
_diffrn_reflns_limit_l_min -17
_diffrn_reflns_number 5721
_diffrn_reflns_point_group_measured_fraction_full 0.991
_diffrn_reflns_point_group_measured_fraction_max 0.936
_diffrn_reflns_theta_full 67.684
_diffrn_reflns_theta_max 76.268
_diffrn_reflns_theta_min 5.624
_diffrn_source 'Rotating-anode X-ray tube'
_diffrn_source_type 'Rigaku (Cu) X-ray Source'
_exptl_absorpt_coefficient_mu 0.715
_exptl_absorpt_correction_T_max 1.00000
_exptl_absorpt_correction_T_min 0.49211
_exptl_absorpt_correction_type multi-scan
_exptl_absorpt_process_details
;
CrysAlisPro 1.171.41.105a (Rigaku Oxford Diffraction, 2021)
Empirical absorption correction using spherical harmonics,
implemented in SCALE3 ABSPACK scaling algorithm.
;
_exptl_crystal_colour 'clear light yellow'
_exptl_crystal_colour_lustre clear
_exptl_crystal_colour_modifier light
_exptl_crystal_colour_primary yellow
_exptl_crystal_density_diffrn 1.318
_exptl_crystal_description block
_exptl_crystal_F_000 240
_exptl_crystal_size_max 0.11
_exptl_crystal_size_mid 0.08
_exptl_crystal_size_min 0.05
_refine_diff_density_max 0.220
_refine_diff_density_min -0.175
_refine_diff_density_rms 0.037
_refine_ls_extinction_coef 0.018(3)
_refine_ls_extinction_expression Fc^*^=kFc[1+0.001xFc^2^\l^3^/sin(2\q)]^-1/4^
_refine_ls_extinction_method 'SHELXL-2018/1 (Sheldrick 2018)'
_refine_ls_goodness_of_fit_ref 1.086
_refine_ls_hydrogen_treatment mixed
_refine_ls_matrix_type full
_refine_ls_number_parameters 160
_refine_ls_number_reflns 2255
_refine_ls_number_restraints 1
_refine_ls_restrained_S_all 1.087
_refine_ls_R_factor_all 0.0479
_refine_ls_R_factor_gt 0.0432
_refine_ls_shift/su_max 0.000
_refine_ls_shift/su_mean 0.000
_refine_ls_structure_factor_coef Fsqd
_refine_ls_weighting_details 'w=1/[\s^2^(Fo^2^)+(0.0775P)^2^+0.0528P] where P=(Fo^2^+2Fc^2^)/3'
_refine_ls_weighting_scheme calc
_refine_ls_wR_factor_gt 0.1299
_refine_ls_wR_factor_ref 0.1350
_reflns_Friedel_coverage 0.000
_reflns_number_gt 1950
_reflns_number_total 2255
_reflns_threshold_expression 'I > 2\s(I)'
_cod_data_source_file d3ra04102f2.cif
_cod_data_source_block 4
_cod_database_code 7247080
_shelx_shelxl_version_number 2018/1
_shelx_space_group_comment
;
The symmetry employed for this shelxl refinement is uniquely defined
by the following loop, which should always be used as a source of
symmetry information in preference to the above space-group names.
They are only intended as comments.
;
_shelx_estimated_absorpt_t_max 0.965
_shelx_estimated_absorpt_t_min 0.925
_reflns_odcompleteness_completeness 99.36
_reflns_odcompleteness_iscentric 1
_reflns_odcompleteness_theta 66.97
_olex2_refinement_description
;
1. Fixed Uiso
 At 1.2 times of:
  All C(H) groups, All N(H) groups
 At 1.5 times of:
  All C(H,H,H) groups
2. Restrained distances
 O1-H1
 0.86 with sigma of 0.01
3.a Aromatic/amide H refined with riding coordinates:
 N1(H1A), C12(H12), C13(H13), C9(H9), C10(H10), C2(H2), C6(H6), C3(H3), C5(H5)
3.b Idealised Me refined as rotating group:
 C7(H7A,H7B,H7C)
;
_olex2_submission_special_instructions 'No special instructions were received'
_oxdiff_exptl_absorpt_empirical_details
;
Empirical correction (ABSPACK) includes:
- Absorption correction using spherical harmonics
- Frame scaling
;
_oxdiff_exptl_absorpt_empirical_full_max 2.406
_oxdiff_exptl_absorpt_empirical_full_min 0.258

loop_
_space_group_symop_operation_xyz
'x, y, z'
'-x, -y, -z'

loop_
_atom_site_label
_atom_site_type_symbol
_atom_site_fract_x
_atom_site_fract_y
_atom_site_fract_z
_atom_site_U_iso_or_equiv
_atom_site_adp_type
_atom_site_occupancy
_atom_site_site_symmetry_order
_atom_site_calc_flag
_atom_site_refinement_flags_posn
_atom_site_refinement_flags_adp
_atom_site_refinement_flags_occupancy
_atom_site_disorder_assembly
_atom_site_disorder_group
O2 O 1.16516(18) -0.35992(15) 0.43380(7) 0.0538(3) Uani 1 1 d . . . . .
O1 O 0.78252(19) -0.25550(17) 0.47446(7) 0.0565(3) Uani 1 1 d D . . . .
N1 N 0.8969(2) 0.63224(19) 0.25824(8) 0.0504(3) Uani 1 1 d . . . . .
H1A H 1.017999 0.679929 0.262603 0.061 Uiso 1 1 calc R U . . .
C8 C 0.9080(2) 0.4236(2) 0.30131(8) 0.0414(3) Uani 1 1 d . . . . .
C12 C 0.7314(2) 0.1658(2) 0.38928(8) 0.0431(3) Uani 1 1 d . . . . .
H12 H 0.599199 0.133376 0.418494 0.052 Uiso 1 1 calc R U . . .
C11 C 0.9467(2) 0.0047(2) 0.38960(7) 0.0397(3) Uani 1 1 d . . . . .
C13 C 0.7118(2) 0.3729(2) 0.34623(8) 0.0452(3) Uani 1 1 d . . . . .
H13 H 0.567209 0.479298 0.347082 0.054 Uiso 1 1 calc R U . . .
C9 C 1.1245(2) 0.2634(2) 0.30287(8) 0.0452(3) Uani 1 1 d . . . . .
H9 H 1.257011 0.296275 0.274035 0.054 Uiso 1 1 calc R U . . .
C14 C 0.9682(2) -0.2173(2) 0.43515(8) 0.0416(3) Uani 1 1 d . . . . .
C10 C 1.1448(2) 0.0566(2) 0.34668(8) 0.0443(3) Uani 1 1 d . . . . .
H10 H 1.290781 -0.048386 0.347628 0.053 Uiso 1 1 calc R U . . .
C1 C 0.7109(2) 0.7726(2) 0.20874(8) 0.0421(3) Uani 1 1 d . . . . .
C2 C 0.7150(3) 0.9877(2) 0.18238(8) 0.0479(4) Uani 1 1 d . . . . .
H2 H 0.834397 1.037220 0.200726 0.057 Uiso 1 1 calc R U . . .
C6 C 0.5288(3) 0.7051(2) 0.18037(9) 0.0489(3) Uani 1 1 d . . . . .
H6 H 0.523034 0.561921 0.196598 0.059 Uiso 1 1 calc R U . . .
C3 C 0.5430(3) 1.1278(2) 0.12919(9) 0.0524(4) Uani 1 1 d . . . . .
H3 H 0.551283 1.269749 0.111370 0.063 Uiso 1 1 calc R U . . .
C5 C 0.3557(3) 0.8494(3) 0.12810(9) 0.0536(4) Uani 1 1 d . . . . .
H5 H 0.234538 0.800938 0.110434 0.064 Uiso 1 1 calc R U . . .
C4 C 0.3576(3) 1.0634(2) 0.10141(9) 0.0529(4) Uani 1 1 d . . . . .
C7 C 0.1682(4) 1.2214(3) 0.04533(12) 0.0748(5) Uani 1 1 d . . . . .
H7A H 0.067077 1.324734 0.077876 0.112 Uiso 1 1 calc R U . . .
H7B H 0.074528 1.143566 0.023417 0.112 Uiso 1 1 calc R U . . .
H7C H 0.242323 1.296508 -0.001031 0.112 Uiso 1 1 calc R U . . .
H1 H 0.812(7) -0.383(3) 0.507(2) 0.187(15) Uiso 1 1 d D . . . .

loop_
_atom_site_aniso_label
_atom_site_aniso_U_11
_atom_site_aniso_U_22
_atom_site_aniso_U_33
_atom_site_aniso_U_23
_atom_site_aniso_U_13
_atom_site_aniso_U_12
O2 0.0473(6) 0.0405(5) 0.0651(6) 0.0009(4) 0.0009(5) -0.0045(4)
O1 0.0523(6) 0.0438(6) 0.0671(7) 0.0023(5) 0.0109(5) -0.0127(5)
N1 0.0451(7) 0.0445(7) 0.0600(7) 0.0092(5) -0.0102(5) -0.0176(5)
C8 0.0427(7) 0.0398(7) 0.0407(6) -0.0006(5) -0.0050(5) -0.0124(5)
C12 0.0380(7) 0.0437(7) 0.0443(7) -0.0009(5) 0.0026(5) -0.0105(5)
C11 0.0400(7) 0.0383(7) 0.0394(6) -0.0036(5) -0.0023(5) -0.0095(5)
C13 0.0376(7) 0.0414(7) 0.0499(7) 0.0000(5) 0.0001(5) -0.0045(5)
C9 0.0389(7) 0.0468(7) 0.0492(7) -0.0027(5) 0.0025(5) -0.0144(6)
C14 0.0415(7) 0.0396(7) 0.0423(7) -0.0049(5) -0.0011(5) -0.0099(5)
C10 0.0368(7) 0.0414(7) 0.0511(7) -0.0053(5) -0.0005(5) -0.0062(5)
C1 0.0434(7) 0.0395(7) 0.0403(6) -0.0011(5) 0.0001(5) -0.0097(5)
C2 0.0524(8) 0.0428(7) 0.0487(7) -0.0039(5) -0.0011(6) -0.0154(6)
C6 0.0529(8) 0.0434(7) 0.0500(7) -0.0005(5) -0.0046(6) -0.0160(6)
C3 0.0615(9) 0.0384(7) 0.0509(8) 0.0001(6) 0.0026(6) -0.0084(6)
C5 0.0490(8) 0.0606(9) 0.0503(8) -0.0015(6) -0.0058(6) -0.0168(7)
C4 0.0509(8) 0.0527(8) 0.0449(7) 0.0010(6) 0.0002(6) -0.0032(6)
C7 0.0632(11) 0.0738(11) 0.0683(10) 0.0140(8) -0.0101(8) -0.0006(9)

loop_
_atom_type_symbol
_atom_type_description
_atom_type_scat_dispersion_real
_atom_type_scat_dispersion_imag
_atom_type_scat_source
C C 0.0181 0.0091 'International Tables Vol C Tables 4.2.6.8 and 6.1.1.4'
H H 0.0000 0.0000 'International Tables Vol C Tables 4.2.6.8 and 6.1.1.4'
N N 0.0311 0.0180 'International Tables Vol C Tables 4.2.6.8 and 6.1.1.4'
O O 0.0492 0.0322 'International Tables Vol C Tables 4.2.6.8 and 6.1.1.4'

loop_
_geom_angle_atom_site_label_1
_geom_angle_atom_site_label_2
_geom_angle_atom_site_label_3
_geom_angle
_geom_angle_site_symmetry_1
_geom_angle_site_symmetry_3
_geom_angle_publ_flag
C14 O1 H1 113(3) . . ?
C8 N1 H1A 116.3 . . ?
C8 N1 C1 127.31(12) . . ?
C1 N1 H1A 116.3 . . ?
N1 C8 C13 122.09(12) . . ?
C9 C8 N1 118.93(12) . . ?
C9 C8 C13 118.91(12) . . ?
C11 C12 H12 119.6 . . ?
C13 C12 H12 119.6 . . ?
C13 C12 C11 120.83(12) . . ?
C12 C11 C14 121.02(12) . . ?
C12 C11 C10 118.98(12) . . ?
C10 C11 C14 120.00(12) . . ?
C8 C13 H13 119.9 . . ?
C12 C13 C8 120.27(12) . . ?
C12 C13 H13 119.9 . . ?
C8 C9 H9 119.6 . . ?
C10 C9 C8 120.80(12) . . ?
C10 C9 H9 119.6 . . ?
O2 C14 O1 122.99(12) . . ?
O2 C14 C11 119.49(12) . . ?
O1 C14 C11 117.52(11) . . ?
C11 C10 H10 119.9 . . ?
C9 C10 C11 120.18(12) . . ?
C9 C10 H10 119.9 . . ?
C2 C1 N1 118.64(13) . . ?
C6 C1 N1 123.18(12) . . ?
C6 C1 C2 118.07(13) . . ?
C1 C2 H2 119.8 . . ?
C3 C2 C1 120.43(14) . . ?
C3 C2 H2 119.8 . . ?
C1 C6 H6 119.7 . . ?
C5 C6 C1 120.55(13) . . ?
C5 C6 H6 119.7 . . ?
C2 C3 H3 118.9 . . ?
C2 C3 C4 122.11(13) . . ?
C4 C3 H3 118.9 . . ?
C6 C5 H5 119.0 . . ?
C4 C5 C6 121.98(14) . . ?
C4 C5 H5 119.0 . . ?
C3 C4 C7 121.04(15) . . ?
C5 C4 C3 116.85(13) . . ?
C5 C4 C7 122.12(16) . . ?
C4 C7 H7A 109.5 . . ?
C4 C7 H7B 109.5 . . ?
C4 C7 H7C 109.5 . . ?
H7A C7 H7B 109.5 . . ?
H7A C7 H7C 109.5 . . ?
H7B C7 H7C 109.5 . . ?

loop_
_geom_bond_atom_site_label_1
_geom_bond_atom_site_label_2
_geom_bond_distance
_geom_bond_site_symmetry_2
_geom_bond_publ_flag
O2 C14 1.2601(16) . ?
O1 C14 1.2776(17) . ?
O1 H1 0.876(10) . ?
N1 H1A 0.8600 . ?
N1 C8 1.3957(17) . ?
N1 C1 1.3996(17) . ?
C8 C13 1.3963(19) . ?
C8 C9 1.3926(19) . ?
C12 H12 0.9300 . ?
C12 C11 1.3917(18) . ?
C12 C13 1.3775(19) . ?
C11 C14 1.4733(18) . ?
C11 C10 1.3962(19) . ?
C13 H13 0.9300 . ?
C9 H9 0.9300 . ?
C9 C10 1.3799(19) . ?
C10 H10 0.9300 . ?
C1 C2 1.3929(19) . ?
C1 C6 1.390(2) . ?
C2 H2 0.9300 . ?
C2 C3 1.380(2) . ?
C6 H6 0.9300 . ?
C6 C5 1.386(2) . ?
C3 H3 0.9300 . ?
C3 C4 1.391(2) . ?
C5 H5 0.9300 . ?
C5 C4 1.384(2) . ?
C4 C7 1.507(2) . ?
C7 H7A 0.9600 . ?
C7 H7B 0.9600 . ?
C7 H7C 0.9600 . ?

loop_
_geom_torsion_atom_site_label_1
_geom_torsion_atom_site_label_2
_geom_torsion_atom_site_label_3
_geom_torsion_atom_site_label_4
_geom_torsion
_geom_torsion_site_symmetry_1
_geom_torsion_site_symmetry_2
_geom_torsion_site_symmetry_3
_geom_torsion_site_symmetry_4
_geom_torsion_publ_flag
N1 C8 C13 C12 -178.73(12) . . . . ?
N1 C8 C9 C10 178.20(11) . . . . ?
N1 C1 C2 C3 176.00(12) . . . . ?
N1 C1 C6 C5 -176.87(13) . . . . ?
C8 N1 C1 C2 169.48(13) . . . . ?
C8 N1 C1 C6 -14.3(2) . . . . ?
C8 C9 C10 C11 0.6(2) . . . . ?
C12 C11 C14 O2 179.57(11) . . . . ?
C12 C11 C14 O1 -0.29(19) . . . . ?
C12 C11 C10 C9 -1.71(19) . . . . ?
C11 C12 C13 C8 0.7(2) . . . . ?
C13 C8 C9 C10 1.2(2) . . . . ?
C13 C12 C11 C14 -179.65(11) . . . . ?
C13 C12 C11 C10 1.1(2) . . . . ?
C9 C8 C13 C12 -1.8(2) . . . . ?
C14 C11 C10 C9 179.01(11) . . . . ?
C10 C11 C14 O2 -1.17(19) . . . . ?
C10 C11 C14 O1 178.97(11) . . . . ?
C1 N1 C8 C13 -41.7(2) . . . . ?
C1 N1 C8 C9 141.36(14) . . . . ?
C1 C2 C3 C4 1.4(2) . . . . ?
C1 C6 C5 C4 0.7(2) . . . . ?
C2 C1 C6 C5 -0.7(2) . . . . ?
C2 C3 C4 C5 -1.4(2) . . . . ?
C2 C3 C4 C7 178.27(14) . . . . ?
C6 C1 C2 C3 -0.4(2) . . . . ?
C6 C5 C4 C3 0.3(2) . . . . ?
C6 C5 C4 C7 -179.34(14) . . . . ?
